data_7115473
loop_
_publ_author_name
'Matthieu Beauperin'
'Radomyr Smaliy'
'Helene Cattey'
'Philippe Meunier'
'Jun Ou'
'Patrick H. Toy'
'Jean-Cyrille Hierso'

_publ_section_title
;
 Modular functionalized polyphosphines for supported materials: previously
 unobserved 31P-NMR 'through-space' ABCD spin systems and heterogeneous
 palladium-catalysed C-C and C-H arylation
;
_journal_name_full Chem.Commun.
_journal_page_first 9505
_journal_paper_doi 10.1039/C4cc04307C
_journal_volume 50
_journal_year 2014
_chemical_formula_moiety 'C76 H78 Fe1 O4 P4, 2 (C H2 Cl2)'
_chemical_formula_sum 'C78 H82 Cl4 Fe O4 P4'
_chemical_formula_weight 1404.97
_space_group_crystal_system monoclinic
_space_group_IT_number 14
_space_group_name_Hall '-P 2ybc'
_space_group_name_H-M_alt 'P 1 21/c 1'
_symmetry_space_group_name_Hall '-P 2ybc'
_symmetry_space_group_name_H-M 'P 1 21/c 1'
_atom_sites_solution_hydrogens geom
_audit_creation_method SHELXL-2013
_cell_angle_alpha 90
_cell_angle_beta 90.6180(10)
_cell_angle_gamma 90
_cell_formula_units_Z 4
_cell_length_a 17.1018(2)
_cell_length_b 15.8815(2)
_cell_length_c 26.2016(3)
_cell_measurement_reflns_used 25968
_cell_measurement_temperature 115(2)
_cell_measurement_theta_max 27.485
_cell_measurement_theta_min 0.998
_cell_volume 7116.00(15)
_computing_cell_refinement 'DENZO-SMN (Otwinowski & Minor, 1997)'
_computing_data_collection 'KappaCCD Server Software (Nonius,1997)'
_computing_data_reduction 'DENZO-SMN (Otwinowski & Minor, 1997)'
_computing_molecular_graphics 'ORTEPIII (Burnett, 1996)'
_computing_publication_material 'SHELXL97 and WinGX (Farrugia, 1999)'
_computing_structure_refinement 'SHELXL-2013 (Sheldrick, 2013)'
_computing_structure_solution 'SHELXS-86 (Sheldrick, 1986)'
_diffrn_ambient_temperature 115(2)
_diffrn_measured_fraction_theta_full 0.996
_diffrn_measured_fraction_theta_max 0.988
_diffrn_radiation_type MoK\a
_diffrn_radiation_wavelength 0.71073
_diffrn_reflns_av_R_equivalents 0.0208
_diffrn_reflns_av_unetI/netI 0.0489
_diffrn_reflns_Laue_measured_fraction_full 0.996
_diffrn_reflns_Laue_measured_fraction_max 0.988
_diffrn_reflns_limit_h_max 22
_diffrn_reflns_limit_h_min -22
_diffrn_reflns_limit_k_max 9
_diffrn_reflns_limit_k_min -20
_diffrn_reflns_limit_l_max 34
_diffrn_reflns_limit_l_min -34
_diffrn_reflns_number 20341
_diffrn_reflns_point_group_measured_fraction_full 0.996
_diffrn_reflns_point_group_measured_fraction_max 0.988
_diffrn_reflns_theta_full 25.242
_diffrn_reflns_theta_max 27.496
_diffrn_reflns_theta_min 2.822
_exptl_absorpt_coefficient_mu 0.501
_exptl_absorpt_correction_type none
_exptl_crystal_colour red
_exptl_crystal_density_diffrn 1.311
_exptl_crystal_description prism
_exptl_crystal_F_000 2944
_exptl_crystal_size_max 0.380
_exptl_crystal_size_mid 0.350
_exptl_crystal_size_min 0.200
_refine_diff_density_max 0.638
_refine_diff_density_min -0.613
_refine_diff_density_rms 0.060
_refine_ls_extinction_method none
_refine_ls_goodness_of_fit_ref 1.036
_refine_ls_hydrogen_treatment noref
_refine_ls_matrix_type full
_refine_ls_number_parameters 820
_refine_ls_number_reflns 16153
_refine_ls_number_restraints 0
_refine_ls_restrained_S_all 1.036
_refine_ls_R_factor_all 0.0593
_refine_ls_R_factor_gt 0.0378
_refine_ls_shift/su_max 0.001
_refine_ls_shift/su_mean 0.000
_refine_ls_structure_factor_coef Fsqd
_refine_ls_weighting_details 'w=1/[\s^2^(Fo^2^)+(0.0376P)^2^+3.4243P] where P=(Fo^2^+2Fc^2^)/3'
_refine_ls_weighting_scheme calc
_refine_ls_wR_factor_gt 0.0854
_refine_ls_wR_factor_ref 0.0935
_reflns_Friedel_coverage 0.000
_reflns_number_gt 12404
_reflns_number_total 16153
_reflns_threshold_expression 'I > 2\s(I)'
_cod_data_source_file c4cc04307c2.cif
_cod_data_source_block jc12
_cod_original_formula_sum 'C78 H82 Cl4 Fe1 O4 P4'
_cod_database_code 7115473
_shelx_space_group_comment
;
The symmetry employed for this shelxl refinement is uniquely defined
by the following loop, which should always be used as a source of
symmetry information in preference to the above space-group names.
They are only intended as comments.
;
_shelx_estimated_absorpt_t_min 0.832
_shelx_estimated_absorpt_t_max 0.906
_shelxl_version_number 2013-4

loop_
_space_group_symop_operation_xyz
'x, y, z'
'-x, y+1/2, -z+1/2'
'-x, -y, -z'
'x, -y-1/2, z-1/2'

loop_
_atom_site_label
_atom_site_type_symbol
_atom_site_fract_x
_atom_site_fract_y
_atom_site_fract_z
_atom_site_U_iso_or_equiv
_atom_site_adp_type
_atom_site_occupancy
_atom_site_site_symmetry_order
_atom_site_calc_flag
_atom_site_refinement_flags_posn
_atom_site_refinement_flags_adp
C1 C 0.75974(10) -0.04077(11) 0.60892(6) 0.0139(3) Uani 1 1 d . .
C2 C 0.72679(10) -0.03684(11) 0.65852(6) 0.0142(3) Uani 1 1 d . .
H2 H 0.6859 -0.0702 0.6699 0.017 Uiso 1 1 calc R U
C3 C 0.76616(10) 0.02634(11) 0.68818(6) 0.0128(3) Uani 1 1 d . .
C4 C 0.82476(10) 0.06380(11) 0.65567(6) 0.0140(4) Uani 1 1 d . .
C5 C 0.81885(10) 0.02299(11) 0.60694(7) 0.0145(4) Uani 1 1 d . .
H5 H 0.8487 0.0359 0.5785 0.017 Uiso 1 1 calc R U
C6 C 0.74759(10) -0.11046(12) 0.56966(7) 0.0168(4) Uani 1 1 d . .
C7 C 0.72828(11) -0.07566(12) 0.51629(7) 0.0217(4) Uani 1 1 d . .
H7A H 0.7213 -0.1216 0.4928 0.033 Uiso 1 1 calc R U
H7B H 0.7704 -0.0406 0.5050 0.033 Uiso 1 1 calc R U
H7C H 0.6811 -0.0431 0.5176 0.033 Uiso 1 1 calc R U
C8 C 0.68314(11) -0.17174(12) 0.58587(7) 0.0221(4) Uani 1 1 d . .
H8A H 0.6771 -0.2149 0.5605 0.033 Uiso 1 1 calc R U
H8B H 0.6348 -0.1417 0.5893 0.033 Uiso 1 1 calc R U
H8C H 0.6972 -0.1969 0.6180 0.033 Uiso 1 1 calc R U
C9 C 0.82615(11) -0.15871(12) 0.56576(7) 0.0184(4) Uani 1 1 d . .
H9A H 0.8186 -0.2059 0.5427 0.022 Uiso 1 1 calc R U
H9B H 0.8643 -0.1215 0.5505 0.022 Uiso 1 1 calc R U
C10 C 0.86043(11) -0.19225(12) 0.61592(7) 0.0198(4) Uani 1 1 d . .
H10A H 0.8585 -0.1483 0.6416 0.024 Uiso 1 1 calc R U
H10B H 0.8289 -0.2390 0.6277 0.024 Uiso 1 1 calc R U
C11 C 0.94386(11) -0.22118(12) 0.60999(7) 0.0204(4) Uani 1 1 d . .
H11 H 0.9739 -0.1771 0.5928 0.024 Uiso 1 1 calc R U
C12 C 1.02274(12) -0.32269(14) 0.57106(8) 0.0292(5) Uani 1 1 d . .
H12A H 1.0505 -0.2804 0.5516 0.035 Uiso 1 1 calc R U
H12B H 1.0219 -0.3744 0.5514 0.035 Uiso 1 1 calc R U
C13 C 1.06487(12) -0.33763(14) 0.62145(8) 0.0310(5) Uani 1 1 d . .
H13A H 1.0419 -0.3854 0.6388 0.037 Uiso 1 1 calc R U
H13B H 1.1196 -0.3500 0.6155 0.037 Uiso 1 1 calc R U
C14 C 1.05778(12) -0.25953(14) 0.65410(8) 0.0303(5) Uani 1 1 d . .
H14A H 1.0801 -0.2702 0.6877 0.036 Uiso 1 1 calc R U
H14B H 1.0865 -0.2136 0.6387 0.036 Uiso 1 1 calc R U
C15 C 0.94899(10) 0.17183(11) 0.62195(6) 0.0158(4) Uani 1 1 d . .
C16 C 1.00756(11) 0.12199(12) 0.60072(7) 0.0203(4) Uani 1 1 d . .
H16 H 1.0159 0.0678 0.6131 0.024 Uiso 1 1 calc R U
C17 C 1.05362(11) 0.15212(13) 0.56132(7) 0.0229(4) Uani 1 1 d . .
H17 H 1.0926 0.1183 0.5477 0.027 Uiso 1 1 calc R U
C18 C 1.04136(11) 0.23259(12) 0.54229(7) 0.0210(4) Uani 1 1 d . .
H18 H 1.0725 0.2531 0.5162 0.025 Uiso 1 1 calc R U
C19 C 0.98284(11) 0.28226(12) 0.56226(7) 0.0195(4) Uani 1 1 d . .
H19 H 0.9738 0.3358 0.5490 0.023 Uiso 1 1 calc R U
C20 C 0.93734(10) 0.25251(12) 0.60213(7) 0.0168(4) Uani 1 1 d . .
H20 H 0.8987 0.2868 0.6157 0.020 Uiso 1 1 calc R U
C21 C 0.96703(10) 0.07394(12) 0.71093(7) 0.0168(4) Uani 1 1 d . .
C22 C 0.97473(11) -0.01257(12) 0.70299(7) 0.0207(4) Uani 1 1 d . .
H22 H 0.9412 -0.0396 0.6801 0.025 Uiso 1 1 calc R U
C23 C 1.03162(11) -0.05876(13) 0.72873(8) 0.0258(4) Uani 1 1 d . .
H23 H 1.0359 -0.1164 0.7232 0.031 Uiso 1 1 calc R U
C24 C 1.08207(12) -0.01893(15) 0.76262(8) 0.0310(5) Uani 1 1 d . .
H24 H 1.1205 -0.0497 0.7797 0.037 Uiso 1 1 calc R U
C25 C 1.07523(12) 0.06684(14) 0.77108(8) 0.0296(5) Uani 1 1 d . .
H25 H 1.1090 0.0936 0.7939 0.036 Uiso 1 1 calc R U
C26 C 1.01814(11) 0.11265(13) 0.74552(7) 0.0223(4) Uani 1 1 d . .
H26 H 1.0138 0.1702 0.7515 0.027 Uiso 1 1 calc R U
C27 C 0.81729(10) -0.04748(11) 0.77957(6) 0.0155(4) Uani 1 1 d . .
C28 C 0.82262(11) -0.12377(12) 0.75366(7) 0.0190(4) Uani 1 1 d . .
H28 H 0.7959 -0.1307 0.7229 0.023 Uiso 1 1 calc R U
C29 C 0.86706(11) -0.18949(12) 0.77295(7) 0.0218(4) Uani 1 1 d . .
H29 H 0.8704 -0.2398 0.7549 0.026 Uiso 1 1 calc R U
C30 C 0.90658(11) -0.18068(13) 0.81905(8) 0.0262(4) Uani 1 1 d . .
H30 H 0.9364 -0.2249 0.8320 0.031 Uiso 1 1 calc R U
C31 C 0.90133(12) -0.10561(13) 0.84566(8) 0.0278(5) Uani 1 1 d . .
H31 H 0.9276 -0.0994 0.8767 0.033 Uiso 1 1 calc R U
C32 C 0.85721(11) -0.03983(13) 0.82622(7) 0.0223(4) Uani 1 1 d . .
H32 H 0.8540 0.0103 0.8444 0.027 Uiso 1 1 calc R U
C33 C 0.66282(10) 0.01855(12) 0.77329(6) 0.0158(4) Uani 1 1 d . .
C34 C 0.63620(11) -0.06378(12) 0.78112(7) 0.0214(4) Uani 1 1 d . .
H34 H 0.6702 -0.1089 0.7771 0.026 Uiso 1 1 calc R U
C35 C 0.55913(11) -0.07828(13) 0.79486(7) 0.0246(4) Uani 1 1 d . .
H35 H 0.5421 -0.1332 0.8001 0.030 Uiso 1 1 calc R U
C36 C 0.50762(11) -0.01239(14) 0.80088(7) 0.0252(4) Uani 1 1 d . .
H36 H 0.4559 -0.0228 0.8096 0.030 Uiso 1 1 calc R U
C37 C 0.53335(11) 0.06944(13) 0.79388(7) 0.0235(4) Uani 1 1 d . .
H37 H 0.4990 0.1142 0.7980 0.028 Uiso 1 1 calc R U
C38 C 0.61047(11) 0.08461(12) 0.78068(7) 0.0189(4) Uani 1 1 d . .
H38 H 0.6275 0.1398 0.7767 0.023 Uiso 1 1 calc R U
C39 C 0.59334(10) 0.09766(11) 0.61078(6) 0.0146(4) Uani 1 1 d . .
C40 C 0.62246(10) 0.15505(11) 0.64834(6) 0.0142(4) Uani 1 1 d . .
H40 H 0.6048 0.1587 0.6817 0.017 Uiso 1 1 calc R U
C41 C 0.68267(10) 0.20587(11) 0.62719(6) 0.0143(3) Uani 1 1 d . .
C42 C 0.69312(10) 0.17777(11) 0.57489(6) 0.0146(4) Uani 1 1 d . .
C43 C 0.63796(10) 0.11156(11) 0.56598(7) 0.0151(4) Uani 1 1 d . .
H43 H 0.6321 0.0820 0.5355 0.018 Uiso 1 1 calc R U
C44 C 0.51790(10) 0.04749(12) 0.61550(6) 0.0163(4) Uani 1 1 d . .
C45 C 0.50202(11) -0.00575(13) 0.56781(7) 0.0226(4) Uani 1 1 d . .
H45A H 0.4542 -0.0365 0.5719 0.034 Uiso 1 1 calc R U
H45B H 0.5444 -0.0446 0.5630 0.034 Uiso 1 1 calc R U
H45C H 0.4976 0.0304 0.5386 0.034 Uiso 1 1 calc R U
C46 C 0.51799(11) -0.00968(12) 0.66243(7) 0.0207(4) Uani 1 1 d . .
H46A H 0.4695 -0.0399 0.6638 0.031 Uiso 1 1 calc R U
H46B H 0.5240 0.0239 0.6927 0.031 Uiso 1 1 calc R U
H46C H 0.5605 -0.0489 0.6603 0.031 Uiso 1 1 calc R U
C47 C 0.45088(10) 0.11261(12) 0.62127(7) 0.0189(4) Uani 1 1 d . .
H47A H 0.4016 0.0826 0.6227 0.023 Uiso 1 1 calc R U
H47B H 0.4579 0.1419 0.6535 0.023 Uiso 1 1 calc R U
C48 C 0.44577(11) 0.17778(13) 0.57850(7) 0.0247(4) Uani 1 1 d . .
H48A H 0.4973 0.2017 0.5733 0.030 Uiso 1 1 calc R U
H48B H 0.4301 0.1497 0.5471 0.030 Uiso 1 1 calc R U
C49 C 0.38934(11) 0.24762(13) 0.58904(8) 0.0252(4) Uani 1 1 d . .
H49 H 0.4042 0.2759 0.6210 0.030 Uiso 1 1 calc R U
C50 C 0.34239(16) 0.37504(16) 0.55637(10) 0.0488(7) Uani 1 1 d . .
H50A H 0.3453 0.4137 0.5278 0.059 Uiso 1 1 calc R U
H50B H 0.3585 0.4050 0.5870 0.059 Uiso 1 1 calc R U
C51 C 0.25972(15) 0.34448(17) 0.56195(9) 0.0492(7) Uani 1 1 d . .
H51A H 0.2412 0.3208 0.5299 0.059 Uiso 1 1 calc R U
H51B H 0.2260 0.3912 0.5708 0.059 Uiso 1 1 calc R U
C52 C 0.25698(13) 0.27841(16) 0.60319(9) 0.0401(6) Uani 1 1 d . .
H52A H 0.2679 0.3042 0.6361 0.048 Uiso 1 1 calc R U
H52B H 0.2051 0.2539 0.6043 0.048 Uiso 1 1 calc R U
C53 C 0.69768(11) 0.29385(11) 0.72137(7) 0.0166(4) Uani 1 1 d . .
C54 C 0.74982(11) 0.27980(12) 0.76185(7) 0.0214(4) Uani 1 1 d . .
H54 H 0.8022 0.2690 0.7552 0.026 Uiso 1 1 calc R U
C55 C 0.72399(12) 0.28192(13) 0.81190(7) 0.0264(4) Uani 1 1 d . .
H55 H 0.7591 0.2722 0.8386 0.032 Uiso 1 1 calc R U
C56 C 0.64634(13) 0.29837(12) 0.82220(7) 0.0259(4) Uani 1 1 d . .
H56 H 0.6293 0.3000 0.8558 0.031 Uiso 1 1 calc R U
C57 C 0.59382(12) 0.31251(12) 0.78234(7) 0.0233(4) Uani 1 1 d . .
H57 H 0.5415 0.3232 0.7892 0.028 Uiso 1 1 calc R U
C58 C 0.61937(11) 0.31063(11) 0.73240(7) 0.0191(4) Uani 1 1 d . .
H58 H 0.5840 0.3206 0.7059 0.023 Uiso 1 1 calc R U
C59 C 0.68022(11) 0.38440(12) 0.62945(7) 0.0194(4) Uani 1 1 d . .
C60 C 0.70938(12) 0.46443(13) 0.64094(8) 0.0282(5) Uani 1 1 d . .
H60 H 0.7526 0.4697 0.6625 0.034 Uiso 1 1 calc R U
C61 C 0.67488(14) 0.53624(14) 0.62066(10) 0.0385(6) Uani 1 1 d . .
H61 H 0.6941 0.5892 0.6294 0.046 Uiso 1 1 calc R U
C62 C 0.61202(15) 0.52898(15) 0.58756(9) 0.0399(6) Uani 1 1 d . .
H62 H 0.5901 0.5769 0.5729 0.048 Uiso 1 1 calc R U
C63 C 0.58175(14) 0.45063(16) 0.57626(8) 0.0375(6) Uani 1 1 d . .
H63 H 0.5388 0.4459 0.5543 0.045 Uiso 1 1 calc R U
C64 C 0.61508(12) 0.37871(13) 0.59748(7) 0.0265(4) Uani 1 1 d . .
H64 H 0.5936 0.3262 0.5902 0.032 Uiso 1 1 calc R U
C65 C 0.69063(12) 0.29115(12) 0.49024(7) 0.0208(4) Uani 1 1 d . .
C66 C 0.61068(12) 0.27797(13) 0.48559(7) 0.0264(4) Uani 1 1 d . .
H66 H 0.5872 0.2362 0.5050 0.032 Uiso 1 1 calc R U
C67 C 0.56505(15) 0.32579(15) 0.45260(8) 0.0374(6) Uani 1 1 d . .
H67 H 0.5114 0.3168 0.4506 0.045 Uiso 1 1 calc R U
C68 C 0.59942(17) 0.38711(16) 0.42263(9) 0.0457(7) Uani 1 1 d . .
H68 H 0.5690 0.4190 0.4002 0.055 Uiso 1 1 calc R U
C69 C 0.67883(17) 0.40045(15) 0.42624(9) 0.0447(7) Uani 1 1 d . .
H69 H 0.7021 0.4410 0.4058 0.054 Uiso 1 1 calc R U
C70 C 0.72450(14) 0.35397(13) 0.46020(8) 0.0331(5) Uani 1 1 d . .
H70 H 0.7778 0.3646 0.4630 0.040 Uiso 1 1 calc R U
C71 C 0.78586(11) 0.14976(11) 0.48436(7) 0.0170(4) Uani 1 1 d . .
C72 C 0.86330(11) 0.12176(12) 0.48490(7) 0.0205(4) Uani 1 1 d . .
H72 H 0.8976 0.1405 0.5102 0.025 Uiso 1 1 calc R U
C73 C 0.88945(12) 0.06593(12) 0.44783(8) 0.0254(4) Uani 1 1 d . .
H73 H 0.9410 0.0472 0.4487 0.030 Uiso 1 1 calc R U
C74 C 0.83917(13) 0.03825(13) 0.40974(8) 0.0276(5) Uani 1 1 d . .
H74 H 0.8569 0.0016 0.3847 0.033 Uiso 1 1 calc R U
C75 C 0.76199(13) 0.06541(13) 0.40898(7) 0.0264(4) Uani 1 1 d . .
H75 H 0.7278 0.0464 0.3836 0.032 Uiso 1 1 calc R U
C76 C 0.73584(11) 0.12060(12) 0.44587(7) 0.0215(4) Uani 1 1 d . .
H76 H 0.6841 0.1386 0.4450 0.026 Uiso 1 1 calc R U
C77 C 0.15168(16) 0.4709(2) 0.45283(9) 0.0541(8) Uani 1 1 d . .
H77A H 0.2023 0.4985 0.4535 0.065 Uiso 1 1 calc R U
H77B H 0.1603 0.4113 0.4471 0.065 Uiso 1 1 calc R U
C78 C -0.27592(15) -0.12726(16) 0.28929(10) 0.0449(6) Uani 1 1 d . .
H78A H -0.2859 -0.1402 0.3248 0.054 Uiso 1 1 calc R U
H78B H -0.2205 -0.1350 0.2834 0.054 Uiso 1 1 calc R U
Fe Fe 0.71344(2) 0.07948(2) 0.62470(2) 0.01225(6) Uani 1 1 d . .
O1 O 0.94391(8) -0.29488(8) 0.57985(5) 0.0233(3) Uani 1 1 d . .
O2 O 0.97680(8) -0.23639(9) 0.65882(5) 0.0261(3) Uani 1 1 d . .
O3 O 0.39368(10) 0.30532(10) 0.54811(6) 0.0390(4) Uani 1 1 d . .
O4 O 0.31363(8) 0.21340(9) 0.59352(5) 0.0291(3) Uani 1 1 d . .
P1 P 0.89400(3) 0.14237(3) 0.67945(2) 0.01481(10) Uani 1 1 d . .
P2 P 0.76383(3) 0.04621(3) 0.75670(2) 0.01411(10) Uani 1 1 d . .
P3 P 0.73562(3) 0.29417(3) 0.65581(2) 0.01549(10) Uani 1 1 d . .
P4 P 0.75880(3) 0.23144(3) 0.53114(2) 0.01690(10) Uani 1 1 d . .
Cl1 Cl 0.10654(3) 0.48481(4) 0.51228(2) 0.04053(14) Uani 1 1 d . .
Cl2 Cl 0.09549(3) 0.51173(4) 0.40220(2) 0.03798(13) Uani 1 1 d . .
Cl3 Cl -0.30101(4) -0.02198(4) 0.27720(2) 0.04614(16) Uani 1 1 d . .
Cl4 Cl -0.32932(6) -0.19701(5) 0.25013(4) 0.0791(3) Uani 1 1 d . .

loop_
_atom_site_aniso_label
_atom_site_aniso_U_11
_atom_site_aniso_U_22
_atom_site_aniso_U_33
_atom_site_aniso_U_23
_atom_site_aniso_U_13
_atom_site_aniso_U_12
C1 0.0139(8) 0.0124(9) 0.0153(8) -0.0003(7) -0.0015(7) 0.0050(7)
C2 0.0139(8) 0.0133(9) 0.0152(8) 0.0019(7) -0.0004(7) 0.0018(7)
C3 0.0122(8) 0.0124(9) 0.0139(8) 0.0021(7) -0.0003(6) 0.0029(7)
C4 0.0122(8) 0.0143(9) 0.0153(8) 0.0009(7) -0.0006(6) 0.0027(7)
C5 0.0133(8) 0.0141(9) 0.0161(8) 0.0007(7) 0.0007(7) 0.0048(7)
C6 0.0178(9) 0.0158(9) 0.0167(9) -0.0029(7) -0.0014(7) 0.0017(7)
C7 0.0265(10) 0.0213(10) 0.0172(9) -0.0038(8) -0.0028(8) 0.0037(8)
C8 0.0214(10) 0.0197(10) 0.0252(10) -0.0050(8) -0.0009(8) -0.0011(8)
C9 0.0204(9) 0.0180(10) 0.0169(9) -0.0036(7) 0.0017(7) 0.0040(7)
C10 0.0204(9) 0.0195(10) 0.0196(9) -0.0005(8) 0.0004(7) 0.0044(8)
C11 0.0225(10) 0.0165(10) 0.0221(9) 0.0004(8) 0.0002(8) 0.0036(8)
C12 0.0295(11) 0.0276(12) 0.0306(11) 0.0016(9) 0.0079(9) 0.0138(9)
C13 0.0259(11) 0.0309(12) 0.0363(12) 0.0103(10) 0.0052(9) 0.0119(9)
C14 0.0200(10) 0.0369(13) 0.0339(11) 0.0050(10) -0.0045(9) 0.0052(9)
C15 0.0150(8) 0.0175(9) 0.0149(8) -0.0018(7) -0.0008(7) -0.0019(7)
C16 0.0227(10) 0.0168(10) 0.0216(9) 0.0008(8) 0.0022(8) 0.0021(8)
C17 0.0209(10) 0.0257(11) 0.0221(10) -0.0005(8) 0.0072(8) 0.0045(8)
C18 0.0197(9) 0.0257(11) 0.0178(9) 0.0017(8) 0.0026(7) -0.0025(8)
C19 0.0215(9) 0.0187(10) 0.0181(9) 0.0017(8) -0.0025(7) -0.0014(8)
C20 0.0143(8) 0.0199(10) 0.0161(9) -0.0021(7) -0.0013(7) -0.0001(7)
C21 0.0150(8) 0.0216(10) 0.0140(8) 0.0016(7) 0.0027(7) -0.0016(7)
C22 0.0195(9) 0.0226(10) 0.0199(9) -0.0017(8) -0.0031(7) -0.0011(8)
C23 0.0244(10) 0.0252(11) 0.0279(11) 0.0009(9) -0.0015(8) 0.0037(8)
C24 0.0226(10) 0.0393(13) 0.0307(11) 0.0085(10) -0.0080(9) 0.0045(9)
C25 0.0250(10) 0.0375(13) 0.0261(11) 0.0020(9) -0.0110(8) -0.0079(9)
C26 0.0228(10) 0.0227(10) 0.0213(10) 0.0012(8) -0.0002(8) -0.0051(8)
C27 0.0144(8) 0.0164(9) 0.0156(9) 0.0038(7) -0.0001(7) -0.0013(7)
C28 0.0192(9) 0.0218(10) 0.0162(9) 0.0011(7) -0.0023(7) 0.0027(8)
C29 0.0227(10) 0.0179(10) 0.0247(10) 0.0008(8) 0.0006(8) 0.0038(8)
C30 0.0217(10) 0.0268(11) 0.0301(11) 0.0117(9) -0.0054(8) 0.0044(8)
C31 0.0287(11) 0.0308(12) 0.0235(10) 0.0043(9) -0.0123(8) -0.0015(9)
C32 0.0239(10) 0.0216(11) 0.0212(10) 0.0003(8) -0.0040(8) -0.0034(8)
C33 0.0174(9) 0.0194(10) 0.0107(8) 0.0014(7) 0.0000(7) 0.0001(7)
C34 0.0187(9) 0.0212(10) 0.0242(10) 0.0040(8) -0.0009(7) 0.0005(8)
C35 0.0216(10) 0.0257(11) 0.0266(10) 0.0073(9) -0.0010(8) -0.0050(8)
C36 0.0160(9) 0.0415(13) 0.0183(10) 0.0006(9) 0.0026(7) -0.0031(9)
C37 0.0194(9) 0.0308(12) 0.0203(10) -0.0068(8) 0.0025(7) 0.0060(8)
C38 0.0215(9) 0.0208(10) 0.0143(9) -0.0043(7) 0.0012(7) 0.0009(8)
C39 0.0143(8) 0.0152(9) 0.0143(8) 0.0006(7) -0.0011(7) 0.0047(7)
C40 0.0142(8) 0.0161(9) 0.0124(8) 0.0001(7) 0.0013(6) 0.0049(7)
C41 0.0156(8) 0.0129(9) 0.0143(8) 0.0016(7) 0.0002(7) 0.0057(7)
C42 0.0155(8) 0.0153(9) 0.0129(8) 0.0015(7) -0.0003(7) 0.0054(7)
C43 0.0161(9) 0.0161(9) 0.0131(8) 0.0004(7) -0.0012(7) 0.0045(7)
C44 0.0152(8) 0.0188(10) 0.0147(9) -0.0013(7) 0.0000(7) 0.0004(7)
C45 0.0195(9) 0.0265(11) 0.0217(10) -0.0049(8) -0.0024(7) 0.0000(8)
C46 0.0166(9) 0.0239(10) 0.0217(10) 0.0035(8) 0.0010(7) -0.0001(8)
C47 0.0139(9) 0.0228(10) 0.0200(9) -0.0011(8) 0.0006(7) 0.0024(7)
C48 0.0192(10) 0.0273(11) 0.0277(10) 0.0034(9) 0.0002(8) 0.0064(8)
C49 0.0220(10) 0.0263(11) 0.0271(10) -0.0005(9) -0.0050(8) 0.0040(8)
C50 0.0653(18) 0.0339(15) 0.0471(15) 0.0080(12) 0.0014(13) 0.0279(13)
C51 0.0517(16) 0.0571(17) 0.0388(14) -0.0046(12) -0.0081(12) 0.0390(14)
C52 0.0269(12) 0.0488(16) 0.0447(14) -0.0051(12) 0.0002(10) 0.0196(11)
C53 0.0217(9) 0.0119(9) 0.0161(9) -0.0021(7) -0.0002(7) 0.0018(7)
C54 0.0229(10) 0.0198(10) 0.0214(10) -0.0035(8) -0.0020(8) 0.0016(8)
C55 0.0349(12) 0.0257(11) 0.0184(10) -0.0040(8) -0.0059(8) 0.0020(9)
C56 0.0404(12) 0.0206(11) 0.0168(9) -0.0047(8) 0.0040(8) -0.0003(9)
C57 0.0273(10) 0.0195(10) 0.0233(10) -0.0045(8) 0.0068(8) 0.0040(8)
C58 0.0215(9) 0.0164(10) 0.0193(9) -0.0015(7) -0.0003(7) 0.0035(7)
C59 0.0213(9) 0.0202(10) 0.0169(9) 0.0032(8) 0.0063(7) 0.0056(8)
C60 0.0273(11) 0.0222(11) 0.0353(12) 0.0041(9) 0.0086(9) 0.0012(9)
C61 0.0396(13) 0.0199(12) 0.0563(15) 0.0096(11) 0.0180(12) 0.0056(10)
C62 0.0511(15) 0.0300(13) 0.0389(13) 0.0167(11) 0.0185(11) 0.0233(11)
C63 0.0444(14) 0.0446(15) 0.0236(11) 0.0018(10) -0.0026(10) 0.0255(11)
C64 0.0325(11) 0.0242(11) 0.0229(10) -0.0007(8) -0.0009(8) 0.0114(9)
C65 0.0318(11) 0.0164(10) 0.0143(9) 0.0008(7) 0.0051(8) 0.0079(8)
C66 0.0314(11) 0.0271(12) 0.0206(10) 0.0034(8) -0.0019(8) 0.0098(9)
C67 0.0426(13) 0.0403(14) 0.0292(12) -0.0003(10) -0.0090(10) 0.0203(11)
C68 0.0726(19) 0.0403(15) 0.0242(12) 0.0061(10) -0.0015(12) 0.0331(14)
C69 0.0726(19) 0.0317(14) 0.0302(12) 0.0173(10) 0.0189(12) 0.0220(13)
C70 0.0442(13) 0.0241(12) 0.0313(12) 0.0078(9) 0.0141(10) 0.0108(10)
C71 0.0221(9) 0.0158(9) 0.0131(8) 0.0039(7) 0.0044(7) 0.0017(7)
C72 0.0208(9) 0.0181(10) 0.0226(10) 0.0028(8) 0.0027(8) -0.0005(8)
C73 0.0230(10) 0.0213(11) 0.0321(11) 0.0025(9) 0.0093(8) 0.0054(8)
C74 0.0392(12) 0.0210(11) 0.0227(10) -0.0001(8) 0.0112(9) 0.0077(9)
C75 0.0386(12) 0.0236(11) 0.0169(9) -0.0006(8) -0.0042(8) 0.0047(9)
C76 0.0234(10) 0.0226(11) 0.0183(9) 0.0025(8) -0.0011(7) 0.0058(8)
C77 0.0410(15) 0.082(2) 0.0390(14) -0.0017(14) 0.0030(11) 0.0227(14)
C78 0.0427(14) 0.0483(16) 0.0436(14) 0.0039(12) 0.0053(11) 0.0128(12)
Fe 0.01237(12) 0.01289(13) 0.01147(12) 0.00032(10) -0.00015(9) 0.00253(10)
O1 0.0250(7) 0.0199(7) 0.0249(7) -0.0037(6) 0.0013(6) 0.0085(6)
O2 0.0230(7) 0.0324(8) 0.0227(7) -0.0012(6) -0.0036(6) 0.0082(6)
O3 0.0441(10) 0.0320(9) 0.0410(9) 0.0113(7) 0.0051(7) 0.0174(7)
O4 0.0182(7) 0.0323(8) 0.0368(8) -0.0059(7) -0.0022(6) 0.0082(6)
P1 0.0148(2) 0.0148(2) 0.0149(2) -0.00146(18) 0.00148(17) -0.00018(18)
P2 0.0151(2) 0.0142(2) 0.0130(2) -0.00006(18) -0.00007(17) 0.00014(18)
P3 0.0161(2) 0.0145(2) 0.0159(2) -0.00039(18) 0.00070(17) 0.00230(18)
P4 0.0186(2) 0.0172(2) 0.0150(2) 0.00117(19) 0.00233(18) 0.00144(19)
Cl1 0.0374(3) 0.0517(4) 0.0325(3) -0.0004(3) 0.0018(2) 0.0154(3)
Cl2 0.0432(3) 0.0368(3) 0.0340(3) 0.0019(2) -0.0005(2) 0.0035(3)
Cl3 0.0618(4) 0.0383(4) 0.0385(3) 0.0024(3) 0.0091(3) 0.0038(3)
Cl4 0.0869(6) 0.0403(4) 0.1096(7) -0.0127(4) -0.0266(5) 0.0134(4)

loop_
_atom_type_symbol
_atom_type_description
_atom_type_scat_dispersion_real
_atom_type_scat_dispersion_imag
_atom_type_scat_source
C C 0.0033 0.0016 'International Tables Vol C Tables 4.2.6.8 and 6.1.1.4'
H H 0.0000 0.0000 'International Tables Vol C Tables 4.2.6.8 and 6.1.1.4'
Fe Fe 0.3463 0.8444 'International Tables Vol C Tables 4.2.6.8 and 6.1.1.4'
O O 0.0106 0.0060 'International Tables Vol C Tables 4.2.6.8 and 6.1.1.4'
P P 0.1023 0.0942 'International Tables Vol C Tables 4.2.6.8 and 6.1.1.4'
Cl Cl 0.1484 0.1585 'International Tables Vol C Tables 4.2.6.8 and 6.1.1.4'

loop_
_geom_angle_atom_site_label_1
_geom_angle_atom_site_label_2
_geom_angle_atom_site_label_3
_geom_angle
C2 C1 C5 106.77(15)
C2 C1 C6 126.57(16)
C5 C1 C6 125.47(15)
C2 C1 Fe 68.18(10)
C5 C1 Fe 68.51(9)
C6 C1 Fe 137.82(12)
C1 C2 C3 109.73(15)
C1 C2 Fe 71.93(10)
C3 C2 Fe 69.80(10)
C2 C3 C4 107.00(14)
C2 C3 P2 129.79(13)
C4 C3 P2 122.00(13)
C2 C3 Fe 69.54(9)
C4 C3 Fe 69.97(9)
P2 C3 Fe 135.13(9)
C5 C4 C3 107.16(15)
C5 C4 P1 130.69(13)
C3 C4 P1 122.00(13)
C5 C4 Fe 69.56(9)
C3 C4 Fe 69.04(9)
P1 C4 Fe 129.80(9)
C1 C5 C4 109.28(15)
C1 C5 Fe 71.44(10)
C4 C5 Fe 69.97(9)
C1 C6 C8 111.54(14)
C1 C6 C7 112.31(15)
C8 C6 C7 109.41(15)
C1 C6 C9 106.95(14)
C8 C6 C9 109.29(15)
C7 C6 C9 107.19(14)
C10 C9 C6 116.09(14)
C11 C10 C9 111.82(15)
O1 C11 O2 111.22(15)
O1 C11 C10 108.44(15)
O2 C11 C10 109.08(15)
O1 C12 C13 110.23(16)
C14 C13 C12 108.90(17)
O2 C14 C13 109.94(17)
C20 C15 C16 118.16(16)
C20 C15 P1 117.68(13)
C16 C15 P1 123.75(14)
C17 C16 C15 121.01(18)
C18 C17 C16 119.96(17)
C19 C18 C17 119.83(17)
C18 C19 C20 120.22(18)
C19 C20 C15 120.80(17)
C26 C21 C22 118.10(17)
C26 C21 P1 116.59(14)
C22 C21 P1 125.32(14)
C23 C22 C21 120.98(18)
C24 C23 C22 119.9(2)
C23 C24 C25 119.93(19)
C26 C25 C24 119.97(19)
C25 C26 C21 121.09(19)
C28 C27 C32 117.89(17)
C28 C27 P2 125.37(13)
C32 C27 P2 116.72(14)
C29 C28 C27 121.12(17)
C28 C29 C30 120.24(18)
C31 C30 C29 119.51(18)
C32 C31 C30 120.21(18)
C31 C32 C27 121.03(18)
C38 C33 C34 118.17(17)
C38 C33 P2 117.35(14)
C34 C33 P2 124.42(14)
C35 C34 C33 120.24(18)
C36 C35 C34 120.89(19)
C35 C36 C37 119.54(18)
C36 C37 C38 120.00(18)
C37 C38 C33 121.15(18)
C43 C39 C40 106.45(15)
C43 C39 C44 127.59(16)
C40 C39 C44 124.61(15)
C43 C39 Fe 68.47(10)
C40 C39 Fe 68.59(10)
C44 C39 Fe 137.84(13)
C41 C40 C39 109.99(15)
C41 C40 Fe 70.29(10)
C39 C40 Fe 71.37(10)
C40 C41 C42 106.81(15)
C40 C41 P3 129.23(13)
C42 C41 P3 123.87(13)
C40 C41 Fe 69.46(10)
C42 C41 Fe 68.89(10)
P3 C41 Fe 129.10(9)
C43 C42 C41 106.98(15)
C43 C42 P4 130.56(13)
C41 C42 P4 122.10(13)
C43 C42 Fe 69.70(10)
C41 C42 Fe 69.97(10)
P4 C42 Fe 130.59(9)
C39 C43 C42 109.74(15)
C39 C43 Fe 71.54(10)
C42 C43 Fe 69.71(10)
C39 C44 C46 112.50(14)
C39 C44 C45 111.46(14)
C46 C44 C45 109.10(16)
C39 C44 C47 106.65(15)
C46 C44 C47 108.16(14)
C45 C44 C47 108.84(15)
C48 C47 C44 114.61(15)
C49 C48 C47 113.48(16)
O4 C49 O3 111.65(16)
O4 C49 C48 108.90(17)
O3 C49 C48 107.51(16)
O3 C50 C51 110.1(2)
C50 C51 C52 109.33(19)
O4 C52 C51 110.30(18)
C54 C53 C58 118.58(16)
C54 C53 P3 118.70(14)
C58 C53 P3 122.66(14)
C55 C54 C53 120.44(18)
C56 C55 C54 120.31(19)
C55 C56 C57 119.91(18)
C58 C57 C56 119.95(18)
C57 C58 C53 120.81(18)
C64 C59 C60 118.10(18)
C64 C59 P3 125.41(15)
C60 C59 P3 116.41(15)
C61 C60 C59 121.1(2)
C62 C61 C60 119.9(2)
C63 C62 C61 119.9(2)
C62 C63 C64 120.3(2)
C59 C64 C63 120.7(2)
C66 C65 C70 118.14(18)
C66 C65 P4 126.27(15)
C70 C65 P4 115.56(16)
C67 C66 C65 121.3(2)
C66 C67 C68 120.0(2)
C69 C68 C67 119.6(2)
C68 C69 C70 120.6(2)
C69 C70 C65 120.4(2)
C76 C71 C72 118.40(17)
C76 C71 P4 123.86(14)
C72 C71 P4 117.46(14)
C73 C72 C71 120.48(18)
C74 C73 C72 120.28(18)
C73 C74 C75 119.70(18)
C76 C75 C74 120.09(19)
C75 C76 C71 121.04(18)
Cl2 C77 Cl1 112.40(14)
Cl3 C78 Cl4 111.75(14)
C2 Fe C43 127.45(7)
C2 Fe C42 165.50(7)
C43 Fe C42 40.59(7)
C2 Fe C3 40.66(7)
C43 Fe C3 165.27(7)
C42 Fe C3 152.73(7)
C2 Fe C40 118.18(7)
C43 Fe C40 67.21(7)
C42 Fe C40 68.13(7)
C3 Fe C40 108.65(7)
C2 Fe C5 67.39(7)
C43 Fe C5 118.61(7)
C42 Fe C5 109.08(7)
C3 Fe C5 68.29(7)
C40 Fe C5 168.37(7)
C2 Fe C41 151.66(7)
C43 Fe C41 68.15(7)
C42 Fe C41 41.14(6)
C3 Fe C41 118.59(7)
C40 Fe C41 40.25(7)
C5 Fe C41 130.34(7)
C2 Fe C4 68.13(7)
C43 Fe C4 152.30(7)
C42 Fe C4 119.06(7)
C3 Fe C4 40.99(6)
C40 Fe C4 130.01(7)
C5 Fe C4 40.47(7)
C41 Fe C4 109.58(7)
C2 Fe C39 107.53(7)
C43 Fe C39 39.99(7)
C42 Fe C39 68.20(7)
C3 Fe C39 127.84(7)
C40 Fe C39 40.04(7)
C5 Fe C39 150.66(7)
C41 Fe C39 67.99(7)
C4 Fe C39 166.97(7)
C2 Fe C1 39.89(7)
C43 Fe C1 108.10(7)
C42 Fe C1 128.48(7)
C3 Fe C1 68.05(7)
C40 Fe C1 150.49(7)
C5 Fe C1 40.05(7)
C41 Fe C1 167.67(7)
C4 Fe C1 67.89(7)
C39 Fe C1 117.28(7)
C11 O1 C12 110.49(15)
C11 O2 C14 109.89(14)
C49 O3 C50 110.47(17)
C49 O4 C52 110.99(17)
C4 P1 C21 100.58(8)
C4 P1 C15 103.24(8)
C21 P1 C15 99.55(8)
C3 P2 C33 102.82(8)
C3 P2 C27 99.45(8)
C33 P2 C27 101.20(8)
C41 P3 C53 101.69(8)
C41 P3 C59 101.08(8)
C53 P3 C59 99.57(8)
C42 P4 C65 102.49(8)
C42 P4 C71 104.42(8)
C65 P4 C71 97.90(8)

loop_
_geom_bond_atom_site_label_1
_geom_bond_atom_site_label_2
_geom_bond_distance
C1 C2 1.424(2)
C1 C5 1.432(2)
C1 C6 1.524(2)
C1 Fe 2.1100(17)
C2 C3 1.433(2)
C2 Fe 2.0605(17)
C3 C4 1.450(2)
C3 P2 1.8238(17)
C3 Fe 2.0639(17)
C4 C5 1.435(2)
C4 P1 1.8252(18)
C4 Fe 2.0766(17)
C5 Fe 2.0711(17)
C6 C8 1.534(3)
C6 C7 1.536(2)
C6 C9 1.551(2)
C9 C10 1.529(2)
C10 C11 1.509(2)
C11 O1 1.412(2)
C11 O2 1.413(2)
C12 O1 1.440(2)
C12 C13 1.516(3)
C13 C14 1.512(3)
C14 O2 1.440(2)
C15 C20 1.396(3)
C15 C16 1.397(2)
C15 P1 1.8449(18)
C16 C17 1.390(3)
C17 C18 1.387(3)
C18 C19 1.382(3)
C19 C20 1.392(2)
C21 C26 1.395(3)
C21 C22 1.396(3)
C21 P1 1.8436(19)
C22 C23 1.388(3)
C23 C24 1.384(3)
C24 C25 1.385(3)
C25 C26 1.385(3)
C27 C28 1.392(3)
C27 C32 1.399(2)
C27 P2 1.8431(18)
C28 C29 1.384(3)
C29 C30 1.385(3)
C30 C31 1.385(3)
C31 C32 1.383(3)
C33 C38 1.394(3)
C33 C34 1.400(3)
C33 P2 1.8391(18)
C34 C35 1.389(3)
C35 C36 1.378(3)
C36 C37 1.385(3)
C37 C38 1.388(3)
C39 C43 1.424(2)
C39 C40 1.427(2)
C39 C44 1.522(2)
C39 Fe 2.1021(17)
C40 C41 1.425(2)
C40 Fe 2.0653(17)
C41 C42 1.454(2)
C41 P3 1.8259(19)
C41 Fe 2.0763(17)
C42 C43 1.430(3)
C42 P4 1.8249(18)
C42 Fe 2.0616(17)
C43 Fe 2.0615(17)
C44 C46 1.528(2)
C44 C45 1.531(2)
C44 C47 1.552(2)
C47 C48 1.527(3)
C48 C49 1.498(3)
C49 O4 1.410(2)
C49 O3 1.413(2)
C50 O3 1.431(3)
C50 C51 1.503(4)
C51 C52 1.507(4)
C52 O4 1.440(2)
C53 C54 1.396(3)
C53 C58 1.399(2)
C53 P3 1.8427(18)
C54 C55 1.389(3)
C55 C56 1.383(3)
C56 C57 1.388(3)
C57 C58 1.384(3)
C59 C64 1.390(3)
C59 C60 1.397(3)
C59 P3 1.8476(19)
C60 C61 1.387(3)
C61 C62 1.379(4)
C62 C63 1.379(4)
C63 C64 1.390(3)
C65 C66 1.387(3)
C65 C70 1.400(3)
C65 P4 1.8385(19)
C66 C67 1.385(3)
C67 C68 1.386(4)
C68 C69 1.377(4)
C69 C70 1.390(3)
C71 C76 1.395(3)
C71 C72 1.397(3)
C71 P4 1.8469(18)
C72 C73 1.392(3)
C73 C74 1.382(3)
C74 C75 1.389(3)
C75 C76 1.383(3)
C77 Cl2 1.754(3)
C77 Cl1 1.760(2)
C78 Cl3 1.754(3)
C78 Cl4 1.759(3)
